data_4069202
loop_
_publ_author_name
'Li, Ling'
'Brennessel, William W.'
'Jones, William D.'

_publ_section_title
;
 C&#x2212;H Activation of Phenyl Imines and 2-Phenylpyridines with
 [Cp*MCl2]2(M = Ir, Rh): Regioselectivity, Kinetics, and Mechanism
;
_journal_issue 12
_journal_name_full Organometallics
_journal_page_first 3492
_journal_paper_doi 10.1021/om9000742
_journal_volume 28
_journal_year 2009
_chemical_formula_moiety 'C22 H22 Cl F3 Ir N'
_chemical_formula_sum 'C22 H22 Cl F3 Ir N'
_chemical_formula_weight 585.06
_chemical_name_common jonll32
_chemical_name_systematic
;
 ?
;
_space_group_IT_number 14
_symmetry_cell_setting monoclinic
_symmetry_space_group_name_Hall '-P 2ybc'
_symmetry_space_group_name_H-M 'P 1 21/c 1'
_atom_sites_solution_hydrogens geom
_atom_sites_solution_primary direct
_atom_sites_solution_secondary difmap
_audit_creation_method SHELXL-97
_cell_angle_alpha 90.00
_cell_angle_beta 99.363(1)
_cell_angle_gamma 90.00
_cell_formula_units_Z 4
_cell_length_a 7.5871(7)
_cell_length_b 14.1955(13)
_cell_length_c 18.3616(17)
_cell_measurement_reflns_used 3703
_cell_measurement_temperature 100.0(1)
_cell_measurement_theta_max 33.10
_cell_measurement_theta_min 3.08
_cell_volume 1951.2(3)
_computing_cell_refinement 'SAINT (Bruker, 2006)'
_computing_data_collection 'APEX2 (Bruker, 2006)'
_computing_data_reduction 'SAINT (Bruker, 2006)'
_computing_molecular_graphics 'SHELXTL (Bruker, 2000)'
_computing_publication_material 'SHELXTL (Bruker, 2000)'
_computing_structure_refinement 'SHELXL-97 (Sheldrick, 1997)'
_computing_structure_solution 'SIR97 (Altomare et al., 1999)'
_diffrn_ambient_temperature 100.0(1)
_diffrn_measured_fraction_theta_full 0.992
_diffrn_measured_fraction_theta_max 0.992
_diffrn_measurement_device_type 'Bruker SMART APEX II CCD Platform'
_diffrn_measurement_method 'area detector, \w scans per \f'
_diffrn_radiation_monochromator graphite
_diffrn_radiation_source 'fine-focus sealed tube'
_diffrn_radiation_type MoK\a
_diffrn_radiation_wavelength 0.71073
_diffrn_reflns_av_R_equivalents 0.0315
_diffrn_reflns_av_sigmaI/netI 0.0247
_diffrn_reflns_limit_h_max 11
_diffrn_reflns_limit_h_min -11
_diffrn_reflns_limit_k_max 21
_diffrn_reflns_limit_k_min -21
_diffrn_reflns_limit_l_max 27
_diffrn_reflns_limit_l_min -27
_diffrn_reflns_number 34681
_diffrn_reflns_theta_full 32.57
_diffrn_reflns_theta_max 32.57
_diffrn_reflns_theta_min 1.82
_exptl_absorpt_coefficient_mu 7.015
_exptl_absorpt_correction_T_max 0.2444
_exptl_absorpt_correction_T_min 0.1728
_exptl_absorpt_correction_type multi-scan
_exptl_absorpt_process_details 'SADABS (Sheldrick, 2007)'
_exptl_crystal_colour yellow-orange
_exptl_crystal_density_diffrn 1.992
_exptl_crystal_density_method 'not measured'
_exptl_crystal_description block
_exptl_crystal_F_000 1128
_exptl_crystal_size_max 0.26
_exptl_crystal_size_mid 0.24
_exptl_crystal_size_min 0.20
_refine_diff_density_max 1.847
_refine_diff_density_min -0.767
_refine_diff_density_rms 0.122
_refine_ls_extinction_method none
_refine_ls_goodness_of_fit_ref 1.037
_refine_ls_hydrogen_treatment constr
_refine_ls_matrix_type full
_refine_ls_number_parameters 258
_refine_ls_number_reflns 7074
_refine_ls_number_restraints 0
_refine_ls_restrained_S_all 1.037
_refine_ls_R_factor_all 0.0267
_refine_ls_R_factor_gt 0.0210
_refine_ls_shift/su_max 0.002
_refine_ls_shift/su_mean 0.000
_refine_ls_structure_factor_coef Fsqd
_refine_ls_weighting_details 'calc w=1/[\s^2^(Fo^2^)+(0.0243P)^2^+1.2290P] where P=(Fo^2^+2Fc^2^)/3'
_refine_ls_weighting_scheme calc
_refine_ls_wR_factor_gt 0.0486
_refine_ls_wR_factor_ref 0.0504
_reflns_number_gt 6174
_reflns_number_total 7074
_reflns_threshold_expression >2sigma(I)
_cod_data_source_file om9000742_si_002.cif
_cod_data_source_block jonll32_2k
_cod_database_code 4069202

loop_
_symmetry_equiv_pos_as_xyz
'x, y, z'
'-x, y+1/2, -z+1/2'
'-x, -y, -z'
'x, -y-1/2, z-1/2'

loop_
_atom_site_label
_atom_site_type_symbol
_atom_site_fract_x
_atom_site_fract_y
_atom_site_fract_z
_atom_site_U_iso_or_equiv
_atom_site_adp_type
_atom_site_occupancy
_atom_site_symmetry_multiplicity
_atom_site_calc_flag
_atom_site_refinement_flags
Ir1 Ir 0.824179(10) 0.388485(6) 0.190763(4) 0.01358(3) Uani 1 1 d .
Cl1 Cl 0.52630(7) 0.32622(4) 0.16884(4) 0.02329(11) Uani 1 1 d .
N1 N 0.6995(2) 0.51527(13) 0.15289(10) 0.0153(3) Uani 1 1 d .
C1 C 0.7701(3) 0.44679(16) 0.28521(12) 0.0182(4) Uani 1 1 d .
C2 C 0.8106(4) 0.40721(18) 0.35636(14) 0.0251(5) Uani 1 1 d .
H2A H 0.8589 0.3454 0.3618 0.030 Uiso 1 1 calc R
C3 C 0.7814(4) 0.45636(19) 0.41854(13) 0.0260(5) Uani 1 1 d .
H3A H 0.8116 0.4286 0.4660 0.031 Uiso 1 1 calc R
C4 C 0.7079(3) 0.54649(18) 0.41155(13) 0.0215(4) Uani 1 1 d .
C5 C 0.6587(3) 0.58689(17) 0.34224(13) 0.0188(4) Uani 1 1 d .
H5A H 0.6057 0.6477 0.3373 0.023 Uiso 1 1 calc R
C6 C 0.6887(3) 0.53632(16) 0.27975(12) 0.0167(4) Uani 1 1 d .
C7 C 0.6445(3) 0.57236(15) 0.20448(12) 0.0157(4) Uani 1 1 d .
C8 C 0.5555(3) 0.65696(16) 0.18383(13) 0.0195(4) Uani 1 1 d .
H8A H 0.5167 0.6960 0.2201 0.023 Uiso 1 1 calc R
C9 C 0.5245(3) 0.68340(17) 0.11038(13) 0.0215(4) Uani 1 1 d .
H9A H 0.4658 0.7411 0.0959 0.026 Uiso 1 1 calc R
C10 C 0.5802(3) 0.62428(17) 0.05781(14) 0.0225(5) Uani 1 1 d .
H10A H 0.5602 0.6411 0.0070 0.027 Uiso 1 1 calc R
C11 C 0.6652(3) 0.54087(16) 0.08102(12) 0.0185(4) Uani 1 1 d .
H11A H 0.7009 0.5000 0.0451 0.022 Uiso 1 1 calc R
C12 C 1.0870(3) 0.40118(16) 0.15978(13) 0.0179(4) Uani 1 1 d .
C13 C 1.1024(3) 0.35852(16) 0.23165(12) 0.0170(4) Uani 1 1 d .
C14 C 1.0017(3) 0.27169(16) 0.22339(13) 0.0188(4) Uani 1 1 d .
C15 C 0.9383(3) 0.25917(16) 0.14499(14) 0.0206(4) Uani 1 1 d .
C16 C 0.9889(3) 0.33737(17) 0.10608(12) 0.0198(4) Uani 1 1 d .
C17 C 1.1759(3) 0.49039(18) 0.14222(15) 0.0244(5) Uani 1 1 d .
H17A H 1.2732 0.4757 0.1150 0.037 Uiso 1 1 calc R
H17B H 1.2242 0.5230 0.1882 0.037 Uiso 1 1 calc R
H17C H 1.0885 0.5310 0.1120 0.037 Uiso 1 1 calc R
C18 C 1.2133(4) 0.39569(19) 0.30073(14) 0.0259(5) Uani 1 1 d .
H18A H 1.3398 0.3833 0.2995 0.039 Uiso 1 1 calc R
H18B H 1.1782 0.3643 0.3437 0.039 Uiso 1 1 calc R
H18C H 1.1942 0.4637 0.3042 0.039 Uiso 1 1 calc R
C19 C 0.9794(4) 0.19937(18) 0.28033(16) 0.0279(5) Uani 1 1 d .
H19A H 1.0232 0.1384 0.2657 0.042 Uiso 1 1 calc R
H19B H 0.8526 0.1940 0.2845 0.042 Uiso 1 1 calc R
H19C H 1.0476 0.2183 0.3280 0.042 Uiso 1 1 calc R
C20 C 0.8370(4) 0.17511(18) 0.11256(17) 0.0309(6) Uani 1 1 d .
H20A H 0.9200 0.1228 0.1098 0.046 Uiso 1 1 calc R
H20B H 0.7752 0.1903 0.0629 0.046 Uiso 1 1 calc R
H20C H 0.7493 0.1569 0.1437 0.046 Uiso 1 1 calc R
C21 C 0.9624(4) 0.3518(2) 0.02397(14) 0.0288(5) Uani 1 1 d .
H21A H 1.0664 0.3276 0.0045 0.043 Uiso 1 1 calc R
H21B H 0.9485 0.4192 0.0129 0.043 Uiso 1 1 calc R
H21C H 0.8550 0.3181 0.0009 0.043 Uiso 1 1 calc R
C22 C 0.6920(4) 0.60000(19) 0.48019(14) 0.0253(5) Uani 1 1 d .
F1 F 0.8377(3) 0.65107(14) 0.50496(10) 0.0419(4) Uani 1 1 d .
F2 F 0.5547(3) 0.65927(18) 0.47214(10) 0.0572(6) Uani 1 1 d .
F3 F 0.6706(3) 0.54338(14) 0.53698(9) 0.0470(5) Uani 1 1 d .

loop_
_atom_site_aniso_label
_atom_site_aniso_U_11
_atom_site_aniso_U_22
_atom_site_aniso_U_33
_atom_site_aniso_U_23
_atom_site_aniso_U_13
_atom_site_aniso_U_12
Ir1 0.01463(4) 0.01244(4) 0.01436(4) 0.00045(3) 0.00443(3) 0.00142(3)
Cl1 0.0176(2) 0.0170(2) 0.0368(3) 0.0016(2) 0.0088(2) -0.00143(19)
N1 0.0158(8) 0.0141(8) 0.0158(8) 0.0007(6) 0.0017(7) -0.0014(6)
C1 0.0205(10) 0.0183(10) 0.0173(10) 0.0015(8) 0.0078(8) 0.0033(8)
C2 0.0318(13) 0.0245(12) 0.0204(11) 0.0053(9) 0.0082(10) 0.0089(10)
C3 0.0322(13) 0.0313(13) 0.0157(10) 0.0029(9) 0.0077(9) 0.0083(10)
C4 0.0216(11) 0.0279(12) 0.0160(10) -0.0021(9) 0.0058(8) 0.0026(9)
C5 0.0164(10) 0.0201(10) 0.0204(10) -0.0027(8) 0.0043(8) 0.0017(8)
C6 0.0162(9) 0.0176(10) 0.0169(10) 0.0004(8) 0.0042(8) 0.0014(7)
C7 0.0145(9) 0.0147(9) 0.0179(10) 0.0002(7) 0.0022(8) -0.0004(7)
C8 0.0191(10) 0.0161(10) 0.0229(11) -0.0010(8) 0.0026(8) 0.0008(8)
C9 0.0219(11) 0.0196(11) 0.0220(11) 0.0038(8) 0.0002(9) 0.0016(8)
C10 0.0227(11) 0.0238(12) 0.0205(11) 0.0053(9) 0.0018(9) -0.0002(9)
C11 0.0208(10) 0.0181(10) 0.0163(10) 0.0008(8) 0.0020(8) -0.0010(8)
C12 0.0160(9) 0.0181(10) 0.0208(10) 0.0005(8) 0.0065(8) 0.0018(8)
C13 0.0142(9) 0.0195(10) 0.0172(10) -0.0016(8) 0.0022(8) 0.0029(7)
C14 0.0172(10) 0.0166(10) 0.0241(11) 0.0037(8) 0.0075(8) 0.0051(8)
C15 0.0167(10) 0.0161(10) 0.0295(12) -0.0062(9) 0.0051(9) 0.0018(8)
C16 0.0194(10) 0.0224(11) 0.0186(10) -0.0040(8) 0.0063(8) 0.0046(8)
C17 0.0219(11) 0.0207(11) 0.0320(13) 0.0049(9) 0.0085(10) -0.0002(9)
C18 0.0237(11) 0.0321(14) 0.0206(11) -0.0019(9) -0.0004(9) 0.0007(10)
C19 0.0281(13) 0.0220(12) 0.0364(14) 0.0091(10) 0.0134(11) 0.0078(10)
C20 0.0252(12) 0.0212(12) 0.0475(16) -0.0101(11) 0.0093(11) -0.0028(10)
C21 0.0321(14) 0.0374(15) 0.0180(11) -0.0022(10) 0.0073(10) 0.0056(11)
C22 0.0257(12) 0.0330(14) 0.0175(10) -0.0037(9) 0.0040(9) 0.0033(10)
F1 0.0402(10) 0.0508(11) 0.0364(9) -0.0168(9) 0.0112(8) -0.0153(9)
F2 0.0538(12) 0.0852(16) 0.0289(9) -0.0236(10) -0.0043(8) 0.0418(12)
F3 0.0762(14) 0.0472(11) 0.0222(8) -0.0061(8) 0.0213(9) -0.0163(10)

loop_
_atom_type_symbol
_atom_type_description
_atom_type_scat_dispersion_real
_atom_type_scat_dispersion_imag
_atom_type_scat_source
C C 0.0033 0.0016 'International Tables Vol C Tables 4.2.6.8 and 6.1.1.4'
H H 0.0000 0.0000 'International Tables Vol C Tables 4.2.6.8 and 6.1.1.4'
N N 0.0061 0.0033 'International Tables Vol C Tables 4.2.6.8 and 6.1.1.4'
F F 0.0171 0.0103 'International Tables Vol C Tables 4.2.6.8 and 6.1.1.4'
Cl Cl 0.1484 0.1585 'International Tables Vol C Tables 4.2.6.8 and 6.1.1.4'
Ir Ir -1.4442 7.9887 'International Tables Vol C Tables 4.2.6.8 and 6.1.1.4'

loop_
_geom_angle_atom_site_label_1
_geom_angle_atom_site_label_2
_geom_angle_atom_site_label_3
_geom_angle
C1 Ir1 N1 77.86(8)
C1 Ir1 C14 106.30(9)
N1 Ir1 C14 167.98(8)
C1 Ir1 C13 96.05(9)
N1 Ir1 C13 130.18(8)
C14 Ir1 C13 39.07(9)
C1 Ir1 C12 120.95(9)
N1 Ir1 C12 103.07(8)
C14 Ir1 C12 65.03(8)
C13 Ir1 C12 38.80(9)
C1 Ir1 C15 142.94(9)
N1 Ir1 C15 139.12(8)
C14 Ir1 C15 38.40(9)
C13 Ir1 C15 63.66(8)
C12 Ir1 C15 62.84(8)
C1 Ir1 C16 158.48(9)
N1 Ir1 C16 108.45(8)
C14 Ir1 C16 63.63(9)
C13 Ir1 C16 63.86(8)
C12 Ir1 C16 38.13(9)
C15 Ir1 C16 36.30(9)
C1 Ir1 Cl1 88.72(7)
N1 Ir1 Cl1 84.18(5)
C14 Ir1 Cl1 106.96(6)
C13 Ir1 Cl1 145.57(6)
C12 Ir1 Cl1 150.23(6)
C15 Ir1 Cl1 92.64(6)
C16 Ir1 Cl1 112.12(6)
C11 N1 C7 119.11(19)
C11 N1 Ir1 123.95(15)
C7 N1 Ir1 116.89(14)
C2 C1 C6 116.9(2)
C2 C1 Ir1 125.99(17)
C6 C1 Ir1 117.10(16)
C3 C2 C1 121.5(2)
C3 C2 H2A 119.2
C1 C2 H2A 119.2
C2 C3 C4 120.1(2)
C2 C3 H3A 120.0
C4 C3 H3A 120.0
C5 C4 C3 120.5(2)
C5 C4 C22 121.1(2)
C3 C4 C22 118.4(2)
C4 C5 C6 118.8(2)
C4 C5 H5A 120.6
C6 C5 H5A 120.6
C5 C6 C1 122.0(2)
C5 C6 C7 123.5(2)
C1 C6 C7 114.44(19)
N1 C7 C8 120.7(2)
N1 C7 C6 113.60(19)
C8 C7 C6 125.7(2)
C9 C8 C7 119.7(2)
C9 C8 H8A 120.1
C7 C8 H8A 120.1
C8 C9 C10 119.2(2)
C8 C9 H9A 120.4
C10 C9 H9A 120.4
C11 C10 C9 118.7(2)
C11 C10 H10A 120.6
C9 C10 H10A 120.6
N1 C11 C10 122.5(2)
N1 C11 H11A 118.8
C10 C11 H11A 118.8
C13 C12 C16 108.5(2)
C13 C12 C17 125.6(2)
C16 C12 C17 125.6(2)
C13 C12 Ir1 70.46(12)
C16 C12 Ir1 74.62(13)
C17 C12 Ir1 126.41(16)
C12 C13 C14 107.46(19)
C12 C13 C18 125.3(2)
C14 C13 C18 127.1(2)
C12 C13 Ir1 70.74(13)
C14 C13 Ir1 70.24(12)
C18 C13 Ir1 127.26(17)
C13 C14 C15 106.99(19)
C13 C14 C19 129.1(2)
C15 C14 C19 123.5(2)
C13 C14 Ir1 70.70(12)
C15 C14 Ir1 74.21(13)
C19 C14 Ir1 125.83(16)
C16 C15 C14 109.5(2)
C16 C15 C20 126.5(2)
C14 C15 C20 124.1(2)
C16 C15 Ir1 72.51(13)
C14 C15 Ir1 67.38(12)
C20 C15 Ir1 126.72(17)
C15 C16 C12 107.4(2)
C15 C16 C21 127.9(2)
C12 C16 C21 124.5(2)
C15 C16 Ir1 71.19(13)
C12 C16 Ir1 67.25(12)
C21 C16 Ir1 130.22(17)
C12 C17 H17A 109.5
C12 C17 H17B 109.5
H17A C17 H17B 109.5
C12 C17 H17C 109.5
H17A C17 H17C 109.5
H17B C17 H17C 109.5
C13 C18 H18A 109.5
C13 C18 H18B 109.5
H18A C18 H18B 109.5
C13 C18 H18C 109.5
H18A C18 H18C 109.5
H18B C18 H18C 109.5
C14 C19 H19A 109.5
C14 C19 H19B 109.5
H19A C19 H19B 109.5
C14 C19 H19C 109.5
H19A C19 H19C 109.5
H19B C19 H19C 109.5
C15 C20 H20A 109.5
C15 C20 H20B 109.5
H20A C20 H20B 109.5
C15 C20 H20C 109.5
H20A C20 H20C 109.5
H20B C20 H20C 109.5
C16 C21 H21A 109.5
C16 C21 H21B 109.5
H21A C21 H21B 109.5
C16 C21 H21C 109.5
H21A C21 H21C 109.5
H21B C21 H21C 109.5
F2 C22 F1 106.5(2)
F2 C22 F3 105.8(2)
F1 C22 F3 104.9(2)
F2 C22 C4 113.5(2)
F1 C22 C4 112.8(2)
F3 C22 C4 112.7(2)

loop_
_geom_bond_atom_site_label_1
_geom_bond_atom_site_label_2
_geom_bond_distance
Ir1 C1 2.023(2)
Ir1 N1 2.0986(18)
Ir1 C14 2.158(2)
Ir1 C13 2.165(2)
Ir1 C12 2.168(2)
Ir1 C15 2.250(2)
Ir1 C16 2.267(2)
Ir1 Cl1 2.3990(6)
N1 C11 1.353(3)
N1 C7 1.363(3)
C1 C2 1.409(3)
C1 C6 1.410(3)
C2 C3 1.386(3)
C2 H2A 0.9500
C3 C4 1.393(4)
C3 H3A 0.9500
C4 C5 1.390(3)
C4 C22 1.493(3)
C5 C6 1.403(3)
C5 H5A 0.9500
C6 C7 1.461(3)
C7 C8 1.399(3)
C8 C9 1.383(3)
C8 H8A 0.9500
C9 C10 1.396(4)
C9 H9A 0.9500
C10 C11 1.382(3)
C10 H10A 0.9500
C11 H11A 0.9500
C12 C13 1.439(3)
C12 C16 1.452(3)
C12 C17 1.494(3)
C13 C14 1.445(3)
C13 C18 1.499(3)
C14 C15 1.453(3)
C14 C19 1.494(3)
C15 C16 1.407(3)
C15 C20 1.490(3)
C16 C21 1.502(3)
C17 H17A 0.9800
C17 H17B 0.9800
C17 H17C 0.9800
C18 H18A 0.9800
C18 H18B 0.9800
C18 H18C 0.9800
C19 H19A 0.9800
C19 H19B 0.9800
C19 H19C 0.9800
C20 H20A 0.9800
C20 H20B 0.9800
C20 H20C 0.9800
C21 H21A 0.9800
C21 H21B 0.9800
C21 H21C 0.9800
C22 F2 1.328(3)
C22 F1 1.338(3)
C22 F3 1.347(3)

loop_
_geom_torsion_atom_site_label_1
_geom_torsion_atom_site_label_2
_geom_torsion_atom_site_label_3
_geom_torsion_atom_site_label_4
_geom_torsion
C1 Ir1 N1 C11 -177.55(19)
C14 Ir1 N1 C11 70.8(4)
C13 Ir1 N1 C11 94.77(19)
C12 Ir1 N1 C11 63.10(19)
C15 Ir1 N1 C11 -0.3(2)
C16 Ir1 N1 C11 23.8(2)
Cl1 Ir1 N1 C11 -87.60(17)
C1 Ir1 N1 C7 -0.26(16)
C14 Ir1 N1 C7 -111.9(4)
C13 Ir1 N1 C7 -87.94(17)
C12 Ir1 N1 C7 -119.61(16)
C15 Ir1 N1 C7 176.99(15)
C16 Ir1 N1 C7 -158.91(15)
Cl1 Ir1 N1 C7 89.69(15)
N1 Ir1 C1 C2 179.9(2)
C14 Ir1 C1 C2 -11.7(2)
C13 Ir1 C1 C2 -50.2(2)
C12 Ir1 C1 C2 -82.0(2)
C15 Ir1 C1 C2 2.9(3)
C16 Ir1 C1 C2 -70.4(3)
Cl1 Ir1 C1 C2 95.6(2)
N1 Ir1 C1 C6 -1.84(17)
C14 Ir1 C1 C6 166.53(17)
C13 Ir1 C1 C6 128.01(18)
C12 Ir1 C1 C6 96.25(19)
C15 Ir1 C1 C6 -178.85(15)
C16 Ir1 C1 C6 107.9(3)
Cl1 Ir1 C1 C6 -86.16(17)
C6 C1 C2 C3 -3.7(4)
Ir1 C1 C2 C3 174.5(2)
C1 C2 C3 C4 1.0(4)
C2 C3 C4 C5 1.8(4)
C2 C3 C4 C22 -175.3(3)
C3 C4 C5 C6 -1.6(4)
C22 C4 C5 C6 175.3(2)
C4 C5 C6 C1 -1.2(4)
C4 C5 C6 C7 -179.2(2)
C2 C1 C6 C5 3.8(3)
Ir1 C1 C6 C5 -174.56(18)
C2 C1 C6 C7 -178.0(2)
Ir1 C1 C6 C7 3.6(3)
C11 N1 C7 C8 -0.7(3)
Ir1 N1 C7 C8 -178.16(16)
C11 N1 C7 C6 179.60(19)
Ir1 N1 C7 C6 2.2(2)
C5 C6 C7 N1 174.4(2)
C1 C6 C7 N1 -3.6(3)
C5 C6 C7 C8 -5.2(4)
C1 C6 C7 C8 176.7(2)
N1 C7 C8 C9 -0.6(3)
C6 C7 C8 C9 179.0(2)
C7 C8 C9 C10 1.0(4)
C8 C9 C10 C11 0.0(4)
C7 N1 C11 C10 1.7(3)
Ir1 N1 C11 C10 178.97(18)
C9 C10 C11 N1 -1.4(4)
C1 Ir1 C12 C13 56.65(16)
N1 Ir1 C12 C13 140.20(13)
C14 Ir1 C12 C13 -38.03(13)
C15 Ir1 C12 C13 -80.93(14)
C16 Ir1 C12 C13 -116.48(19)
Cl1 Ir1 C12 C13 -118.47(14)
C1 Ir1 C12 C16 173.14(13)
N1 Ir1 C12 C16 -103.32(13)
C14 Ir1 C12 C16 78.45(14)
C13 Ir1 C12 C16 116.48(19)
C15 Ir1 C12 C16 35.56(13)
Cl1 Ir1 C12 C16 -2.0(2)
C1 Ir1 C12 C17 -63.7(2)
N1 Ir1 C12 C17 19.8(2)
C14 Ir1 C12 C17 -158.4(2)
C13 Ir1 C12 C17 -120.4(3)
C15 Ir1 C12 C17 158.7(2)
C16 Ir1 C12 C17 123.1(3)
Cl1 Ir1 C12 C17 121.14(19)
C16 C12 C13 C14 -4.5(2)
C17 C12 C13 C14 -177.7(2)
Ir1 C12 C13 C14 60.97(15)
C16 C12 C13 C18 171.9(2)
C17 C12 C13 C18 -1.2(4)
Ir1 C12 C13 C18 -122.6(2)
C16 C12 C13 Ir1 -65.48(16)
C17 C12 C13 Ir1 121.4(2)
C1 Ir1 C13 C12 -133.91(14)
N1 Ir1 C13 C12 -54.70(16)
C14 Ir1 C13 C12 117.59(18)
C15 Ir1 C13 C12 78.63(14)
C16 Ir1 C13 C12 37.99(13)
Cl1 Ir1 C13 C12 129.48(12)
C1 Ir1 C13 C14 108.50(14)
N1 Ir1 C13 C14 -172.29(12)
C12 Ir1 C13 C14 -117.59(18)
C15 Ir1 C13 C14 -38.96(13)
C16 Ir1 C13 C14 -79.60(14)
Cl1 Ir1 C13 C14 11.89(19)
C1 Ir1 C13 C18 -13.6(2)
N1 Ir1 C13 C18 65.6(2)
C14 Ir1 C13 C18 -122.1(3)
C12 Ir1 C13 C18 120.3(3)
C15 Ir1 C13 C18 -161.1(2)
C16 Ir1 C13 C18 158.3(2)
Cl1 Ir1 C13 C18 -110.2(2)
C12 C13 C14 C15 4.6(2)
C18 C13 C14 C15 -171.8(2)
Ir1 C13 C14 C15 65.89(15)
C12 C13 C14 C19 177.7(2)
C18 C13 C14 C19 1.4(4)
Ir1 C13 C14 C19 -121.0(2)
C12 C13 C14 Ir1 -61.29(15)
C18 C13 C14 Ir1 122.3(2)
C1 Ir1 C14 C13 -79.28(14)
N1 Ir1 C14 C13 29.5(4)
C12 Ir1 C14 C13 37.78(13)
C15 Ir1 C14 C13 114.89(18)
C16 Ir1 C14 C13 80.25(14)
Cl1 Ir1 C14 C13 -173.01(11)
C1 Ir1 C14 C15 165.83(13)
N1 Ir1 C14 C15 -85.4(4)
C13 Ir1 C14 C15 -114.89(18)
C12 Ir1 C14 C15 -77.11(14)
C16 Ir1 C14 C15 -34.64(13)
Cl1 Ir1 C14 C15 72.10(13)
C1 Ir1 C14 C19 45.6(2)
N1 Ir1 C14 C19 154.3(3)
C13 Ir1 C14 C19 124.8(3)
C12 Ir1 C14 C19 162.6(3)
C15 Ir1 C14 C19 -120.3(3)
C16 Ir1 C14 C19 -154.9(3)
Cl1 Ir1 C14 C19 -48.2(2)
C13 C14 C15 C16 -3.0(2)
C19 C14 C15 C16 -176.7(2)
Ir1 C14 C15 C16 60.50(16)
C13 C14 C15 C20 176.4(2)
C19 C14 C15 C20 2.8(4)
Ir1 C14 C15 C20 -120.0(2)
C13 C14 C15 Ir1 -63.54(15)
C19 C14 C15 Ir1 122.8(2)
C1 Ir1 C15 C16 -143.59(16)
N1 Ir1 C15 C16 40.87(19)
C14 Ir1 C15 C16 -120.6(2)
C13 Ir1 C15 C16 -81.00(15)
C12 Ir1 C15 C16 -37.34(14)
Cl1 Ir1 C15 C16 125.03(13)
C1 Ir1 C15 C14 -23.0(2)
N1 Ir1 C15 C14 161.51(13)
C13 Ir1 C15 C14 39.64(13)
C12 Ir1 C15 C14 83.30(14)
C16 Ir1 C15 C14 120.6(2)
Cl1 Ir1 C15 C14 -114.33(12)
C1 Ir1 C15 C20 93.5(3)
N1 Ir1 C15 C20 -82.0(3)
C14 Ir1 C15 C20 116.5(3)
C13 Ir1 C15 C20 156.1(3)
C12 Ir1 C15 C20 -160.2(3)
C16 Ir1 C15 C20 -122.9(3)
Cl1 Ir1 C15 C20 2.2(2)
C14 C15 C16 C12 0.3(3)
C20 C15 C16 C12 -179.2(2)
Ir1 C15 C16 C12 57.65(15)
C14 C15 C16 C21 175.8(2)
C20 C15 C16 C21 -3.7(4)
Ir1 C15 C16 C21 -126.8(2)
C14 C15 C16 Ir1 -57.39(15)
C20 C15 C16 Ir1 123.1(2)
C13 C12 C16 C15 2.6(3)
C17 C12 C16 C15 175.8(2)
Ir1 C12 C16 C15 -60.13(16)
C13 C12 C16 C21 -173.1(2)
C17 C12 C16 C21 0.1(4)
Ir1 C12 C16 C21 124.2(2)
C13 C12 C16 Ir1 62.78(15)
C17 C12 C16 Ir1 -124.1(2)
C1 Ir1 C16 C15 102.8(3)
N1 Ir1 C16 C15 -153.16(13)
C14 Ir1 C16 C15 36.62(14)
C13 Ir1 C16 C15 80.40(15)
C12 Ir1 C16 C15 119.1(2)
Cl1 Ir1 C16 C15 -62.00(14)
C1 Ir1 C16 C12 -16.2(3)
N1 Ir1 C16 C12 87.77(14)
C14 Ir1 C16 C12 -82.44(14)
C13 Ir1 C16 C12 -38.66(13)
C15 Ir1 C16 C12 -119.1(2)
Cl1 Ir1 C16 C12 178.93(11)
C1 Ir1 C16 C21 -133.0(3)
N1 Ir1 C16 C21 -29.0(3)
C14 Ir1 C16 C21 160.8(3)
C13 Ir1 C16 C21 -155.4(3)
C12 Ir1 C16 C21 -116.7(3)
C15 Ir1 C16 C21 124.2(3)
Cl1 Ir1 C16 C21 62.2(2)
C5 C4 C22 F2 33.2(4)
C3 C4 C22 F2 -149.8(3)
C5 C4 C22 F1 -88.0(3)
C3 C4 C22 F1 89.0(3)
C5 C4 C22 F3 153.5(2)
C3 C4 C22 F3 -29.5(3)
